data_7712346
loop_
_publ_author_name
'Shahid, Nida'
'Singh, Rahul Kumar'
'Srivastava, Navdeep'
'Singh, Amrendra Kumar'

_publ_section_title
;
 Base-free synthesis of benchtop stable Ru(III)-NHC complexes from
 RuCl3&#x00B7;3H2O and their use as precursors for Ru(II)-NHC complexes
;
_journal_name_full 'Dalton Transactions'
_journal_paper_doi 10.1039/D3DT00243H
_journal_year 2023
_chemical_formula_moiety 'C12 H17 Cl3 N3 O Ru, C H4 O'
_chemical_formula_sum 'C13 H21 Cl3 N3 O2 Ru'
_chemical_formula_weight 458.75
_space_group_crystal_system monoclinic
_space_group_IT_number 14
_space_group_name_Hall '-P 2ybc'
_space_group_name_H-M_alt 'P 1 21/c 1'
_atom_sites_solution_hydrogens geom
_atom_sites_solution_primary dual
_audit_creation_date 2022-09-04
_audit_creation_method
;
Olex2 1.5
(compiled 2022.04.07 svn.rca3783a0 for OlexSys, GUI svn.r6498)
;
_audit_update_record
;
2022-09-04 deposited with the CCDC.	2023-02-22 downloaded from the CCDC.
;
_cell_angle_alpha 90
_cell_angle_beta 98.992(2)
_cell_angle_gamma 90
_cell_formula_units_Z 4
_cell_length_a 10.9711(2)
_cell_length_b 11.9322(2)
_cell_length_c 14.5760(3)
_cell_measurement_reflns_used 16799
_cell_measurement_temperature 300
_cell_measurement_theta_max 27.1100
_cell_measurement_theta_min 1.9090
_cell_volume 1884.68(6)
_computing_cell_refinement 'CrysAlisPro 1.171.41.93a (Rigaku OD, 2020)'
_computing_data_collection 'CrysAlisPro 1.171.41.93a (Rigaku OD, 2020)'
_computing_data_reduction 'CrysAlisPro 1.171.41.93a (Rigaku OD, 2020)'
_computing_molecular_graphics 'Olex2 1.5 (Dolomanov et al., 2009)'
_computing_publication_material 'Olex2 1.5 (Dolomanov et al., 2009)'
_computing_structure_refinement 'SHELXL 2018/3 (Sheldrick, 2015)'
_computing_structure_solution 'SHELXT 2018/2 (Sheldrick, 2018)'
_diffrn_ambient_temperature 300
_diffrn_detector 'Hybrid Pixel Array Detector'
_diffrn_detector_area_resol_mean 10.0000
_diffrn_detector_type HyPix3000
_diffrn_measured_fraction_theta_full 1.000
_diffrn_measured_fraction_theta_max 1.000
_diffrn_measurement_details
;
List of Runs (angles in degrees, time in seconds):

  # Type    Start    End  Width  t~exp~   \w     \q     \k     \f   Frames
#--------------------------------------------------------------------------
  1  \w     -2.00  53.00   0.50    8.55    --   10.55  30.00 -21.00  110
  2  \w     16.00  54.00   0.50    8.55    --  -11.09  30.00 -21.00   76
  3  \w     -5.00  29.00   0.50    8.55    --   10.55  37.00  90.00   68
  4  \w     43.00  74.00   0.50    8.55    --   10.55  37.00  90.00   62
  5  \w    -23.00   4.00   0.50    8.55    --   10.55 -99.00  60.00   54
  6  \w     10.00  44.00   0.50    8.55    --   10.55 -99.00  60.00   68
  7  \w     21.00  60.00   0.50    8.55    --   10.55-125.00  30.00   78
  8  \w     13.00  39.00   0.50    8.55    --   10.55-125.00 -60.00   52
  9  \w     12.00  61.00   0.50    8.55    --   10.55-125.00-150.00   98
 10  \w     14.00  58.00   0.50    8.55    --   10.55-125.00-180.00   88
 11  \w     -4.00  25.00   0.50    8.55    --   10.55 -57.00-180.00   58
 12  \w    -23.00  13.00   0.50    8.55    --  -11.09 -99.00-120.00   72
 13  \w    -17.00  13.00   0.50    8.55    --  -11.09 -99.00 -60.00   60
 14  \w    -18.00   8.00   0.50    8.55    --  -11.09 -99.00  60.00   52
 15  \w     12.00  48.00   0.50    8.55    --   10.55-125.00 120.00   72
 16  \w    -53.00 -22.00   0.50    8.55    --   10.55 -19.00 150.00   62
 17  \w    -58.00  14.00   0.50    8.55    --   10.55 -30.00 178.00  144
 18  \w    -23.00  24.00   0.50    8.55    --  -11.09 -99.00-180.00   94
 19  \w    -52.00 -14.00   0.50    8.55    --   10.55 -57.00-180.00   76
 20  \w    -59.00 -12.00   0.50    8.55    --   10.55 -19.00 -90.00   94
 21  \w    -62.00   4.00   0.50    8.55    --   10.55 -19.00 -60.00  132
 22  \w    -79.00  -1.00   0.50    8.55    --  -11.09 -30.00 178.00  156
;
_diffrn_measurement_device 'four-circle diffractometer'
_diffrn_measurement_device_type 'XtaLAB Synergy, Dualflex, HyPix3000'
_diffrn_measurement_method '\w scans'
_diffrn_orient_matrix_type 'CrysAlisPro convention (1999,Acta A55,543-557)'
_diffrn_orient_matrix_UB_11 0.0619955000
_diffrn_orient_matrix_UB_12 -0.0139715000
_diffrn_orient_matrix_UB_13 -0.0033862000
_diffrn_orient_matrix_UB_21 -0.0195324000
_diffrn_orient_matrix_UB_22 -0.0531810000
_diffrn_orient_matrix_UB_23 -0.0184299000
_diffrn_orient_matrix_UB_31 -0.0077668000
_diffrn_orient_matrix_UB_32 0.0225757000
_diffrn_orient_matrix_UB_33 -0.0455639000
_diffrn_radiation_monochromator mirror
_diffrn_radiation_probe x-ray
_diffrn_radiation_type 'Mo K\a'
_diffrn_radiation_wavelength 0.71073
_diffrn_reflns_av_R_equivalents 0.0611
_diffrn_reflns_av_unetI/netI 0.0315
_diffrn_reflns_Laue_measured_fraction_full 1.000
_diffrn_reflns_Laue_measured_fraction_max 1.000
_diffrn_reflns_limit_h_max 13
_diffrn_reflns_limit_h_min -13
_diffrn_reflns_limit_k_max 14
_diffrn_reflns_limit_k_min -14
_diffrn_reflns_limit_l_max 17
_diffrn_reflns_limit_l_min -17
_diffrn_reflns_number 27015
_diffrn_reflns_point_group_measured_fraction_full 1.000
_diffrn_reflns_point_group_measured_fraction_max 1.000
_diffrn_reflns_theta_full 25.242
_diffrn_reflns_theta_max 26.021
_diffrn_reflns_theta_min 1.879
_diffrn_source 'micro-focus sealed X-ray tube'
_diffrn_source_type 'PhotonJet (Mo) X-ray Source'
_exptl_absorpt_coefficient_mu 1.265
_exptl_absorpt_correction_T_max 0.846
_exptl_absorpt_correction_T_min 0.753
_exptl_absorpt_correction_type analytical
_exptl_absorpt_process_details
;
CrysAlisPro 1.171.41.93a (Rigaku Oxford Diffraction, 2020)
Analytical numeric absorption correction using a multifaceted crystal
model based on expressions derived by R.C. Clark & J.S. Reid.
(Clark, R. C. & Reid, J. S. (1995). Acta Cryst. A51, 887-897)
Empirical absorption correction using spherical harmonics,
implemented in SCALE3 ABSPACK scaling algorithm.
;
_exptl_crystal_colour colourless
_exptl_crystal_colour_primary colourless
_exptl_crystal_density_diffrn 1.617
_exptl_crystal_description irregular
_exptl_crystal_F_000 924
_exptl_crystal_size_max 0.31
_exptl_crystal_size_mid 0.26
_exptl_crystal_size_min 0.15
_refine_diff_density_max 0.599
_refine_diff_density_min -0.677
_refine_diff_density_rms 0.073
_refine_ls_extinction_method none
_refine_ls_goodness_of_fit_ref 1.074
_refine_ls_hydrogen_treatment constr
_refine_ls_matrix_type full
_refine_ls_number_parameters 205
_refine_ls_number_reflns 3713
_refine_ls_number_restraints 0
_refine_ls_restrained_S_all 1.074
_refine_ls_R_factor_all 0.0363
_refine_ls_R_factor_gt 0.0309
_refine_ls_shift/su_max 0.001
_refine_ls_shift/su_mean 0.000
_refine_ls_structure_factor_coef Fsqd
_refine_ls_weighting_details 'w=1/[\s^2^(Fo^2^)+(0.0500P)^2^+0.3459P] where P=(Fo^2^+2Fc^2^)/3'
_refine_ls_weighting_scheme calc
_refine_ls_wR_factor_gt 0.0835
_refine_ls_wR_factor_ref 0.0868
_reflns_Friedel_coverage 0.000
_reflns_number_gt 3258
_reflns_number_total 3713
_reflns_threshold_expression 'I > 2\s(I)'
_cod_data_source_file d3dt00243h2.cif
_cod_data_source_block aks-nsh-1b1
_cod_database_code 7712346
_shelx_shelxl_version_number 2018/3
_chemical_oxdiff_formula 'C64 H88 Cl12 N4 O4 Ru4 '
_shelx_space_group_comment
;
The symmetry employed for this shelxl refinement is uniquely defined
by the following loop, which should always be used as a source of
symmetry information in preference to the above space-group names.
They are only intended as comments.
;
_shelx_estimated_absorpt_t_max 0.833
_shelx_estimated_absorpt_t_min 0.695
_olex2_refinement_description
;
1. Fixed Uiso
 At 1.2 times of:
  All C(H) groups
 At 1.5 times of:
  All C(H,H,H) groups, All O(H) groups
2.a Ternary CH refined with riding coordinates:
 C9(H9)
2.b Aromatic/amide H refined with riding coordinates:
 C5(H5), C3(H3), C8(H8), C2(H2), C7(H7), C6(H6)
2.c Idealised Me refined as rotating group:
 C11(H11A,H11B,H11C), C12(H12A,H12B,H12C), C1S(H1SA,H1SB,H1SC), C10(H10A,H10B,
 H10C)
2.d Idealised tetrahedral OH refined as rotating group:
 O1(H1), O1S(H1S)
;
_olex2_submission_special_instructions 'No special instructions were received'
_oxdiff_exptl_absorpt_empirical_details
;
Empirical correction (ABSPACK) includes:
- Absorption correction using spherical harmonics
- Frame scaling
;
_oxdiff_exptl_absorpt_empirical_full_max 1.784
_oxdiff_exptl_absorpt_empirical_full_min 0.497

loop_
_space_group_symop_operation_xyz
'x, y, z'
'-x, y+1/2, -z+1/2'
'-x, -y, -z'
'x, -y-1/2, z-1/2'

loop_
_atom_site_label
_atom_site_type_symbol
_atom_site_fract_x
_atom_site_fract_y
_atom_site_fract_z
_atom_site_U_iso_or_equiv
_atom_site_adp_type
_atom_site_occupancy
_atom_site_site_symmetry_order
_atom_site_calc_flag
_atom_site_refinement_flags_posn
_atom_site_refinement_flags_adp
_atom_site_refinement_flags_occupancy
_atom_site_disorder_assembly
_atom_site_disorder_group
Ru1 Ru 0.72745(2) 0.63723(2) 0.34030(2) 0.03359(10) Uani 1 1 d . . . . .
Cl2 Cl 0.86391(6) 0.76625(5) 0.42280(5) 0.04728(18) Uani 1 1 d . . . . .
Cl3 Cl 0.70764(7) 0.75138(6) 0.20740(5) 0.05031(19) Uani 1 1 d . . . . .
Cl1 Cl 0.58161(7) 0.50924(6) 0.26802(5) 0.05068(19) Uani 1 1 d . . . . .
O1 O 0.56485(17) 0.72888(16) 0.37665(13) 0.0486(5) Uani 1 1 d . . . . .
H1 H 0.508517 0.728806 0.332457 0.073 Uiso 1 1 calc R U . . .
N2 N 0.89385(19) 0.45725(17) 0.39255(14) 0.0354(5) Uani 1 1 d . . . . .
N1 N 0.74214(19) 0.53901(17) 0.45885(14) 0.0364(5) Uani 1 1 d . . . . .
N3 N 0.9312(2) 0.50529(18) 0.25722(14) 0.0404(5) Uani 1 1 d . . . . .
O1S O 0.6364(3) 0.25081(19) 0.26556(18) 0.0749(7) Uani 1 1 d . . . . .
H1S H 0.625076 0.318704 0.266477 0.112 Uiso 1 1 calc R U . . .
C4 C 0.8274(2) 0.4574(2) 0.46661(16) 0.0350(5) Uani 1 1 d . . . . .
C1 C 0.8607(2) 0.5330(2) 0.32133(17) 0.0352(5) Uani 1 1 d . . . . .
C5 C 0.8438(3) 0.3810(2) 0.53856(19) 0.0436(7) Uani 1 1 d . . . . .
H5 H 0.904112 0.325761 0.542001 0.052 Uiso 1 1 calc R U . . .
C3 C 0.9841(3) 0.3842(2) 0.3713(2) 0.0443(7) Uani 1 1 d . . . . .
H3 H 1.021347 0.326165 0.408078 0.053 Uiso 1 1 calc R U . . .
C8 C 0.6696(3) 0.5466(2) 0.52523(19) 0.0470(7) Uani 1 1 d . . . . .
H8 H 0.610616 0.603068 0.521150 0.056 Uiso 1 1 calc R U . . .
C9 C 0.9198(3) 0.5544(3) 0.16333(19) 0.0516(7) Uani 1 1 d . . . . .
H9 H 0.878869 0.627257 0.164424 0.062 Uiso 1 1 calc R U . . .
C2 C 1.0065(3) 0.4142(2) 0.2873(2) 0.0468(7) Uani 1 1 d . . . . .
H2 H 1.062651 0.380222 0.254485 0.056 Uiso 1 1 calc R U . . .
C7 C 0.6804(3) 0.4733(3) 0.5987(2) 0.0553(8) Uani 1 1 d . . . . .
H7 H 0.629366 0.480267 0.643645 0.066 Uiso 1 1 calc R U . . .
C6 C 0.7678(3) 0.3893(2) 0.6052(2) 0.0521(7) Uani 1 1 d . . . . .
H6 H 0.775306 0.338507 0.654182 0.062 Uiso 1 1 calc R U . . .
C11 C 1.0459(3) 0.5736(3) 0.1364(2) 0.0652(9) Uani 1 1 d . . . . .
H11A H 1.095642 0.616482 0.183884 0.098 Uiso 1 1 calc R U . . .
H11B H 1.037191 0.613691 0.078652 0.098 Uiso 1 1 calc R U . . .
H11C H 1.084810 0.502641 0.129530 0.098 Uiso 1 1 calc R U . . .
C12 C 0.5698(4) 0.8356(3) 0.4220(3) 0.0740(11) Uani 1 1 d . . . . .
H12A H 0.607934 0.889366 0.386454 0.111 Uiso 1 1 calc R U . . .
H12B H 0.617277 0.829317 0.482961 0.111 Uiso 1 1 calc R U . . .
H12C H 0.487670 0.859811 0.426969 0.111 Uiso 1 1 calc R U . . .
C1S C 0.6343(4) 0.2055(4) 0.3563(3) 0.0957(13) Uani 1 1 d . . . . .
H1SA H 0.628861 0.125332 0.352498 0.144 Uiso 1 1 calc R U . . .
H1SB H 0.564080 0.234475 0.380447 0.144 Uiso 1 1 calc R U . . .
H1SC H 0.708477 0.226475 0.396631 0.144 Uiso 1 1 calc R U . . .
C10 C 0.8392(4) 0.4800(3) 0.0960(2) 0.0789(11) Uani 1 1 d . . . . .
H10A H 0.875849 0.406982 0.095803 0.118 Uiso 1 1 calc R U . . .
H10B H 0.831127 0.511733 0.034787 0.118 Uiso 1 1 calc R U . . .
H10C H 0.759139 0.473885 0.114314 0.118 Uiso 1 1 calc R U . . .

loop_
_atom_site_aniso_label
_atom_site_aniso_U_11
_atom_site_aniso_U_22
_atom_site_aniso_U_33
_atom_site_aniso_U_23
_atom_site_aniso_U_13
_atom_site_aniso_U_12
Ru1 0.03789(15) 0.02913(15) 0.03481(15) 0.00211(8) 0.00897(10) 0.00280(8)
Cl2 0.0500(4) 0.0365(4) 0.0527(4) -0.0012(3) 0.0000(3) -0.0033(3)
Cl3 0.0577(4) 0.0473(4) 0.0469(4) 0.0161(3) 0.0113(3) 0.0087(3)
Cl1 0.0486(4) 0.0431(4) 0.0590(4) -0.0064(3) 0.0041(3) -0.0048(3)
O1 0.0484(11) 0.0467(12) 0.0514(12) -0.0007(9) 0.0104(9) 0.0126(9)
N2 0.0399(11) 0.0321(11) 0.0348(11) 0.0027(9) 0.0078(9) 0.0032(9)
N1 0.0397(12) 0.0359(12) 0.0348(11) 0.0004(9) 0.0094(9) -0.0007(9)
N3 0.0496(13) 0.0373(12) 0.0367(12) 0.0028(9) 0.0143(10) 0.0093(10)
O1S 0.0776(17) 0.0592(15) 0.0867(19) -0.0147(13) 0.0089(14) 0.0013(14)
C4 0.0396(13) 0.0334(13) 0.0320(13) -0.0009(10) 0.0056(10) -0.0053(11)
C1 0.0404(14) 0.0312(13) 0.0351(13) 0.0031(10) 0.0094(11) 0.0019(11)
C5 0.0495(16) 0.0397(15) 0.0412(16) 0.0077(12) 0.0061(12) -0.0001(12)
C3 0.0498(16) 0.0346(14) 0.0486(17) 0.0043(12) 0.0080(13) 0.0102(12)
C8 0.0486(16) 0.0478(17) 0.0483(16) 0.0009(13) 0.0196(13) 0.0033(13)
C9 0.070(2) 0.0504(17) 0.0398(16) 0.0116(13) 0.0251(14) 0.0179(15)
C2 0.0541(17) 0.0403(15) 0.0494(17) 0.0006(13) 0.0183(13) 0.0142(13)
C7 0.063(2) 0.064(2) 0.0428(16) 0.0023(15) 0.0225(14) -0.0070(16)
C6 0.066(2) 0.0500(17) 0.0410(17) 0.0111(14) 0.0124(14) -0.0072(15)
C11 0.083(2) 0.063(2) 0.058(2) 0.0132(16) 0.0366(18) 0.0087(18)
C12 0.079(2) 0.064(2) 0.076(2) -0.0190(19) 0.0039(19) 0.0285(19)
C1S 0.090(3) 0.100(3) 0.088(3) 0.001(3) -0.011(2) -0.011(3)
C10 0.088(3) 0.105(3) 0.0431(19) 0.0041(19) 0.0084(17) -0.004(2)

loop_
_atom_type_symbol
_atom_type_description
_atom_type_scat_dispersion_real
_atom_type_scat_dispersion_imag
_atom_type_scat_source
C C 0.0033 0.0016 'International Tables Vol C Tables 4.2.6.8 and 6.1.1.4'
H H 0.0000 0.0000 'International Tables Vol C Tables 4.2.6.8 and 6.1.1.4'
Cl Cl 0.1484 0.1585 'International Tables Vol C Tables 4.2.6.8 and 6.1.1.4'
N N 0.0061 0.0033 'International Tables Vol C Tables 4.2.6.8 and 6.1.1.4'
O O 0.0106 0.0060 'International Tables Vol C Tables 4.2.6.8 and 6.1.1.4'
Ru Ru -1.2594 0.8363 'International Tables Vol C Tables 4.2.6.8 and 6.1.1.4'

loop_
_exptl_crystal_face_index_h
_exptl_crystal_face_index_k
_exptl_crystal_face_index_l
_exptl_crystal_face_perp_dist
0 1 0 0.1142
0 -1 0 0.1751
0 0 -1 0.1793
0 0 1 0.1184
1 0 0 0.0704
-1 0 0 0.0835
1 -1 0 0.1517
-1 1 0 0.0848
1 -1 -1 0.2006
-1 1 1 0.0781
0 1 -1 0.1333
0 -1 1 0.1333
0 -1 -1 0.2034
0 1 1 0.0614
1 1 -1 0.1099
-1 -1 1 0.1553
-1 0 -1 0.1588
1 0 1 0.0513

loop_
_geom_angle_atom_site_label_1
_geom_angle_atom_site_label_2
_geom_angle_atom_site_label_3
_geom_angle
_geom_angle_site_symmetry_1
_geom_angle_site_symmetry_3
_geom_angle_publ_flag
Cl2 Ru1 Cl3 90.66(3) . . ?
Cl1 Ru1 Cl2 175.25(3) . . ?
Cl1 Ru1 Cl3 92.21(3) . . ?
O1 Ru1 Cl2 91.52(5) . . ?
O1 Ru1 Cl3 86.40(5) . . ?
O1 Ru1 Cl1 84.88(5) . . ?
N1 Ru1 Cl2 89.05(6) . . ?
N1 Ru1 Cl3 178.66(6) . . ?
N1 Ru1 Cl1 87.99(6) . . ?
N1 Ru1 O1 92.30(8) . . ?
C1 Ru1 Cl2 93.33(8) . . ?
C1 Ru1 Cl3 103.01(7) . . ?
C1 Ru1 Cl1 89.71(8) . . ?
C1 Ru1 O1 169.35(9) . . ?
C1 Ru1 N1 78.32(9) . . ?
Ru1 O1 H1 110.2 . . ?
C12 O1 Ru1 124.9(2) . . ?
C12 O1 H1 109.5 . . ?
C1 N2 C4 118.3(2) . . ?
C1 N2 C3 110.8(2) . . ?
C3 N2 C4 130.6(2) . . ?
C4 N1 Ru1 116.27(16) . . ?
C4 N1 C8 118.0(2) . . ?
C8 N1 Ru1 125.62(18) . . ?
C1 N3 C9 124.9(2) . . ?
C1 N3 C2 110.5(2) . . ?
C2 N3 C9 124.2(2) . . ?
C1S O1S H1S 109.5 . . ?
N1 C4 N2 112.2(2) . . ?
N1 C4 C5 123.3(2) . . ?
C5 C4 N2 124.5(2) . . ?
N2 C1 Ru1 114.89(17) . . ?
N3 C1 Ru1 140.57(19) . . ?
N3 C1 N2 104.5(2) . . ?
C4 C5 H5 121.1 . . ?
C6 C5 C4 117.8(3) . . ?
C6 C5 H5 121.1 . . ?
N2 C3 H3 127.0 . . ?
C2 C3 N2 106.0(2) . . ?
C2 C3 H3 127.0 . . ?
N1 C8 H8 119.1 . . ?
N1 C8 C7 121.9(3) . . ?
C7 C8 H8 119.1 . . ?
N3 C9 H9 108.1 . . ?
N3 C9 C11 110.6(2) . . ?
N3 C9 C10 109.1(3) . . ?
C11 C9 H9 108.1 . . ?
C10 C9 H9 108.1 . . ?
C10 C9 C11 112.8(3) . . ?
N3 C2 H2 125.9 . . ?
C3 C2 N3 108.3(2) . . ?
C3 C2 H2 125.9 . . ?
C8 C7 H7 120.3 . . ?
C8 C7 C6 119.4(3) . . ?
C6 C7 H7 120.3 . . ?
C5 C6 C7 119.6(3) . . ?
C5 C6 H6 120.2 . . ?
C7 C6 H6 120.2 . . ?
C9 C11 H11A 109.5 . . ?
C9 C11 H11B 109.5 . . ?
C9 C11 H11C 109.5 . . ?
H11A C11 H11B 109.5 . . ?
H11A C11 H11C 109.5 . . ?
H11B C11 H11C 109.5 . . ?
O1 C12 H12A 109.5 . . ?
O1 C12 H12B 109.5 . . ?
O1 C12 H12C 109.5 . . ?
H12A C12 H12B 109.5 . . ?
H12A C12 H12C 109.5 . . ?
H12B C12 H12C 109.5 . . ?
O1S C1S H1SA 109.5 . . ?
O1S C1S H1SB 109.5 . . ?
O1S C1S H1SC 109.5 . . ?
H1SA C1S H1SB 109.5 . . ?
H1SA C1S H1SC 109.5 . . ?
H1SB C1S H1SC 109.5 . . ?
C9 C10 H10A 109.5 . . ?
C9 C10 H10B 109.5 . . ?
C9 C10 H10C 109.5 . . ?
H10A C10 H10B 109.5 . . ?
H10A C10 H10C 109.5 . . ?
H10B C10 H10C 109.5 . . ?

loop_
_geom_bond_atom_site_label_1
_geom_bond_atom_site_label_2
_geom_bond_distance
_geom_bond_site_symmetry_2
_geom_bond_publ_flag
Ru1 Cl2 2.3441(7) . ?
Ru1 Cl3 2.3501(7) . ?
Ru1 Cl1 2.3399(7) . ?
Ru1 O1 2.2259(18) . ?
Ru1 N1 2.073(2) . ?
Ru1 C1 1.972(2) . ?
O1 H1 0.8200 . ?
O1 C12 1.432(4) . ?
N2 C4 1.394(3) . ?
N2 C1 1.381(3) . ?
N2 C3 1.391(3) . ?
N1 C4 1.343(3) . ?
N1 C8 1.348(3) . ?
N3 C1 1.344(3) . ?
N3 C9 1.476(3) . ?
N3 C2 1.393(3) . ?
O1S H1S 0.8200 . ?
O1S C1S 1.432(5) . ?
C4 C5 1.380(3) . ?
C5 H5 0.9300 . ?
C5 C6 1.379(4) . ?
C3 H3 0.9300 . ?
C3 C2 1.335(4) . ?
C8 H8 0.9300 . ?
C8 C7 1.373(4) . ?
C9 H9 0.9800 . ?
C9 C11 1.513(4) . ?
C9 C10 1.504(5) . ?
C2 H2 0.9300 . ?
C7 H7 0.9300 . ?
C7 C6 1.380(4) . ?
C6 H6 0.9300 . ?
C11 H11A 0.9600 . ?
C11 H11B 0.9600 . ?
C11 H11C 0.9600 . ?
C12 H12A 0.9600 . ?
C12 H12B 0.9600 . ?
C12 H12C 0.9600 . ?
C1S H1SA 0.9600 . ?
C1S H1SB 0.9600 . ?
C1S H1SC 0.9600 . ?
C10 H10A 0.9600 . ?
C10 H10B 0.9600 . ?
C10 H10C 0.9600 . ?

loop_
_geom_torsion_atom_site_label_1
_geom_torsion_atom_site_label_2
_geom_torsion_atom_site_label_3
_geom_torsion_atom_site_label_4
_geom_torsion
_geom_torsion_site_symmetry_1
_geom_torsion_site_symmetry_2
_geom_torsion_site_symmetry_3
_geom_torsion_site_symmetry_4
_geom_torsion_publ_flag
Ru1 N1 C4 N2 2.0(3) . . . . ?
Ru1 N1 C4 C5 -176.2(2) . . . . ?
Ru1 N1 C8 C7 175.7(2) . . . . ?
N2 C4 C5 C6 -177.6(2) . . . . ?
N2 C3 C2 N3 0.3(3) . . . . ?
N1 C4 C5 C6 0.4(4) . . . . ?
N1 C8 C7 C6 0.0(5) . . . . ?
C4 N2 C1 Ru1 3.4(3) . . . . ?
C4 N2 C1 N3 -173.9(2) . . . . ?
C4 N2 C3 C2 172.7(3) . . . . ?
C4 N1 C8 C7 -0.6(4) . . . . ?
C4 C5 C6 C7 -1.0(4) . . . . ?
C1 N2 C4 N1 -3.5(3) . . . . ?
C1 N2 C4 C5 174.7(2) . . . . ?
C1 N2 C3 C2 -0.2(3) . . . . ?
C1 N3 C9 C11 140.3(3) . . . . ?
C1 N3 C9 C10 -95.0(3) . . . . ?
C1 N3 C2 C3 -0.3(3) . . . . ?
C3 N2 C4 N1 -176.0(3) . . . . ?
C3 N2 C4 C5 2.2(4) . . . . ?
C3 N2 C1 Ru1 177.28(18) . . . . ?
C3 N2 C1 N3 0.0(3) . . . . ?
C8 N1 C4 N2 178.6(2) . . . . ?
C8 N1 C4 C5 0.4(4) . . . . ?
C8 C7 C6 C5 0.8(5) . . . . ?
C9 N3 C1 Ru1 -3.2(5) . . . . ?
C9 N3 C1 N2 172.9(2) . . . . ?
C9 N3 C2 C3 -173.1(3) . . . . ?
C2 N3 C1 Ru1 -175.9(2) . . . . ?
C2 N3 C1 N2 0.2(3) . . . . ?
C2 N3 C9 C11 -47.9(4) . . . . ?
C2 N3 C9 C10 76.7(3) . . . . ?

loop_
_exptl_oxdiff_crystal_face_indexfrac_h
_exptl_oxdiff_crystal_face_indexfrac_k
_exptl_oxdiff_crystal_face_indexfrac_l
_exptl_oxdiff_crystal_face_x
_exptl_oxdiff_crystal_face_y
_exptl_oxdiff_crystal_face_z
-0.0034 1.0015 0.0002 -0.0142 -0.0532 0.0226
0.0034 -1.0015 -0.0002 0.0142 0.0532 -0.0226
0.0011 -0.0011 -1.0008 0.0035 0.0185 0.0456
-0.0011 0.0011 1.0008 -0.0035 -0.0185 -0.0456
1.0003 0.0020 0.0013 0.0620 -0.0197 -0.0078
-1.0003 -0.0020 -0.0013 -0.0620 0.0197 0.0078
1.0038 -0.9994 0.0010 0.0762 0.0335 -0.0304
-1.0038 0.9994 -0.0010 -0.0762 -0.0335 0.0304
1.0048 -1.0006 -0.9998 0.0797 0.0520 0.0152
-1.0048 1.0006 0.9998 -0.0797 -0.0520 -0.0152
-0.0023 1.0003 -1.0006 -0.0107 -0.0347 0.0682
0.0023 -1.0003 1.0006 0.0107 0.0347 -0.0682
0.0045 -1.0026 -1.0011 0.0177 0.0717 0.0229
-0.0045 1.0026 1.0011 -0.0177 -0.0717 -0.0229
0.9980 1.0024 -0.9993 0.0513 -0.0544 0.0604
-0.9980 -1.0024 0.9993 -0.0513 0.0544 -0.0604
-0.9993 -0.0032 -1.0021 -0.0585 0.0382 0.0533
0.9993 0.0032 1.0021 0.0585 -0.0382 -0.0533
